data_4033582
loop_
_publ_author_name
'Ill\'an-Cabeza, Nuria A'
'Jim\'enez-Pulido, Sonia B'
'Mart\'inez-Martos, Jos\'e M'
'Ram\'irez-Exp\'osito, Mar\'ia J'
'Moreno-Carretero, Miguel N'

_publ_section_title
;
 New 2,6-bis-[uracil-imino] ethylpyridine complexes containing the CdN(6)
 core: Synthesis, crystal structures, luminescent properties and
 antiproliferative activity against C6 glioma cells.
;
_journal_issue 8
_journal_name_full 'Journal of inorganic biochemistry'
_journal_page_first 1176
_journal_page_last 1184
_journal_paper_doi 10.1016/j.jinorgbio.2009.06.007
_journal_volume 103
_journal_year 2009
_chemical_formula_moiety '2(C42 H50 Cd N18 O8),4(S C N), 10.5(O)'
_chemical_formula_sum 'C88 H100 Cd2 Cl0 N40 O26.5 S4'
_chemical_formula_weight 2495.11
_chemical_name_systematic
;
 ?
;
_space_group_IT_number 2
_symmetry_cell_setting triclinic
_symmetry_space_group_name_Hall '-P 1'
_symmetry_space_group_name_H-M 'P -1'
_atom_sites_solution_hydrogens geom
_atom_sites_solution_primary direct
_atom_sites_solution_secondary difmap
_audit_creation_method SHELXL-97
_cell_angle_alpha 86.632(15)
_cell_angle_beta 81.428(16)
_cell_angle_gamma 78.591(19)
_cell_formula_units_Z 2
_cell_length_a 14.245(4)
_cell_length_b 17.844(4)
_cell_length_c 22.054(5)
_cell_measurement_temperature 120(2)
_cell_volume 5431(2)
_computing_structure_refinement 'SHELXL-97 (Sheldrick, 1997)'
_diffrn_ambient_temperature 120(2)
_diffrn_measured_fraction_theta_full 0.998
_diffrn_measured_fraction_theta_max 0.998
_diffrn_measurement_device_type KappaCCD
_diffrn_measurement_method 'CCD images, thick slices'
_diffrn_radiation_monochromator graphite
_diffrn_radiation_source 'fine-focus sealed tube'
_diffrn_radiation_type MoK\a
_diffrn_radiation_wavelength 0.71073
_diffrn_reflns_av_R_equivalents 0.1183
_diffrn_reflns_av_sigmaI/netI 0.0878
_diffrn_reflns_limit_h_max 18
_diffrn_reflns_limit_h_min -18
_diffrn_reflns_limit_k_max 23
_diffrn_reflns_limit_k_min -23
_diffrn_reflns_limit_l_max 28
_diffrn_reflns_limit_l_min -28
_diffrn_reflns_number 131537
_diffrn_reflns_theta_full 27.50
_diffrn_reflns_theta_max 27.50
_diffrn_reflns_theta_min 3.00
_exptl_absorpt_coefficient_mu 0.560
_exptl_absorpt_correction_T_max 0.9059
_exptl_absorpt_correction_T_min 0.7988
_exptl_absorpt_correction_type multi-scan
_exptl_absorpt_process_details 'SADABS, 2.10, 2003'
_exptl_crystal_colour red
_exptl_crystal_density_diffrn 1.526
_exptl_crystal_density_method 'not measured'
_exptl_crystal_description prism
_exptl_crystal_F_000 2559
_exptl_crystal_size_max 0.42
_exptl_crystal_size_mid 0.22
_exptl_crystal_size_min 0.18
_refine_diff_density_max 3.001
_refine_diff_density_min -2.056
_refine_diff_density_rms 0.176
_refine_ls_extinction_method none
_refine_ls_goodness_of_fit_ref 1.035
_refine_ls_hydrogen_treatment constr
_refine_ls_matrix_type full
_refine_ls_number_parameters 1449
_refine_ls_number_reflns 24919
_refine_ls_number_restraints 0
_refine_ls_restrained_S_all 1.035
_refine_ls_R_factor_all 0.1366
_refine_ls_R_factor_gt 0.0859
_refine_ls_shift/su_max 0.001
_refine_ls_shift/su_mean 0.000
_refine_ls_structure_factor_coef Fsqd
_refine_ls_weighting_details 'calc w=1/[\s^2^(Fo^2^)+(0.1579P)^2^+16.8870P] where P=(Fo^2^+2Fc^2^)/3'
_refine_ls_weighting_scheme calc
_refine_ls_wR_factor_gt 0.2199
_refine_ls_wR_factor_ref 0.2694
_reflns_number_gt 15754
_reflns_number_total 24919
_reflns_threshold_expression >2sigma(I)
_cod_data_source_file CdDAPDAAU-SCN.cif
_cod_data_source_block import
_cod_depositor_comments
;
The following automatic conversions were performed:

'_symmetry_cell_setting' value 'Triclinic' changed to 'triclinic'
according to the built-in table from CIF Core dictionary named
'cif_core.dic' version 2.4.1 from 2010-06-29.

'_exptl_absorpt_correction_type' value 'Multi-scan' changed to
'multi-scan' according to the built-in table from CIF Core dictionary
named 'cif_core.dic' version 2.4.1 from 2010-06-29.

Automatic conversion script
Id: cif_fix_values 5642 2017-10-24 12:04:52Z antanas 
;
_cod_original_formula_sum 'C88 H100 Cd2 Cl0 N40 O26.50 S4'
_cod_database_code 4033582

loop_
_symmetry_equiv_pos_as_xyz
'x, y, z'
'-x, -y, -z'

loop_
_atom_site_label
_atom_site_type_symbol
_atom_site_fract_x
_atom_site_fract_y
_atom_site_fract_z
_atom_site_U_iso_or_equiv
_atom_site_adp_type
_atom_site_occupancy
_atom_site_symmetry_multiplicity
_atom_site_calc_flag
_atom_site_refinement_flags
_atom_site_disorder_assembly
_atom_site_disorder_group
C1 C 0.1171(7) 0.5342(5) 0.0923(4) 0.056(2) Uani 1 1 d . . .
C1E C 0.2099(6) 0.8497(4) 0.5027(4) 0.0467(18) Uani 1 1 d . . .
H12E H 0.2634 0.8492 0.5261 0.070 Uiso 1 1 calc R . .
H11E H 0.1505 0.8800 0.5240 0.070 Uiso 1 1 calc R . .
H13E H 0.2249 0.8724 0.4617 0.070 Uiso 1 1 calc R . .
C1F C 0.3364(5) 0.6655(4) 0.0826(3) 0.0386(16) Uani 1 1 d . . .
H12F H 0.3607 0.6914 0.0448 0.058 Uiso 1 1 calc R . .
H13F H 0.3357 0.6123 0.0742 0.058 Uiso 1 1 calc R . .
H11F H 0.3787 0.6665 0.1137 0.058 Uiso 1 1 calc R . .
C1C C -0.3835(5) 0.7714(5) 0.2875(3) 0.0402(17) Uani 1 1 d . . .
H13C H -0.3574 0.7814 0.2448 0.060 Uiso 1 1 calc R . .
H12C H -0.4442 0.8077 0.2987 0.060 Uiso 1 1 calc R . .
H11C H -0.3958 0.7191 0.2921 0.060 Uiso 1 1 calc R . .
C1H C 0.8756(5) 0.1703(5) 0.3011(3) 0.0418(17) Uani 1 1 d . . .
H12H H 0.8656 0.1300 0.3321 0.063 Uiso 1 1 calc R . .
H11H H 0.8346 0.1697 0.2693 0.063 Uiso 1 1 calc R . .
H13H H 0.8586 0.2202 0.3205 0.063 Uiso 1 1 calc R . .
C1I C 1.7719(5) 0.2708(7) 0.1232(4) 0.064(3) Uani 1 1 d . . .
H13I H 1.8205 0.2716 0.1501 0.096 Uiso 1 1 calc R . .
H12I H 1.7835 0.3038 0.0869 0.096 Uiso 1 1 calc R . .
H11I H 1.7763 0.2184 0.1105 0.096 Uiso 1 1 calc R . .
C3M C 1.4095(5) 0.2910(5) -0.1210(3) 0.0437(18) Uani 1 1 d . . .
H31M H 1.4602 0.3133 -0.1074 0.066 Uiso 1 1 calc R . .
H33M H 1.3542 0.3317 -0.1271 0.066 Uiso 1 1 calc R . .
H32M H 1.4348 0.2650 -0.1596 0.066 Uiso 1 1 calc R . .
C1L C 1.0259(5) 0.4406(4) 0.2896(3) 0.0423(17) Uani 1 1 d . . .
H11L H 1.0678 0.4665 0.2597 0.063 Uiso 1 1 calc R . .
H13L H 1.0057 0.4708 0.3266 0.063 Uiso 1 1 calc R . .
H12L H 0.9687 0.4351 0.2717 0.063 Uiso 1 1 calc R . .
C2 C 0.0028(5) 0.0588(4) 0.0958(3) 0.0369(15) Uani 1 1 d . . .
C2D C -0.0783(4) 0.6196(3) 0.3930(3) 0.0239(12) Uani 1 1 d . . .
C2E C 0.2567(5) 0.7147(4) 0.5264(3) 0.0303(13) Uani 1 1 d . . .
C2F C 0.1939(5) 0.7634(4) 0.0690(3) 0.0302(14) Uani 1 1 d . . .
C2C C -0.3401(4) 0.7734(4) 0.3902(3) 0.0301(14) Uani 1 1 d . . .
C2H C 1.0383(5) 0.0939(4) 0.2935(3) 0.0327(14) Uani 1 1 d . . .
C2I C 1.6677(4) 0.3187(4) 0.2165(3) 0.0293(13) Uani 1 1 d . . .
C6J C 1.5333(4) 0.1283(4) 0.1505(3) 0.0273(13) Uani 1 1 d . . .
C2M C 1.3085(4) 0.1992(4) -0.0870(3) 0.0315(14) Uani 1 1 d . . .
C2L C 1.0330(5) 0.3195(4) 0.3489(3) 0.0358(16) Uani 1 1 d . . .
C3 C 0.6830(7) 0.5273(5) 0.2069(5) 0.059(2) Uani 1 1 d . . .
C3D C -0.1617(5) 0.5878(4) 0.4039(3) 0.0304(13) Uani 1 1 d . . .
H3D H -0.1858 0.5723 0.4442 0.036 Uiso 1 1 calc R . .
C3E C 0.2961(5) 0.5816(4) 0.5599(3) 0.0367(15) Uani 1 1 d . . .
H31E H 0.3444 0.6031 0.5769 0.055 Uiso 1 1 calc R . .
H33E H 0.3288 0.5399 0.5328 0.055 Uiso 1 1 calc R . .
H32E H 0.2533 0.5619 0.5934 0.055 Uiso 1 1 calc R . .
C3F C 0.0603(5) 0.8637(4) 0.0505(3) 0.0346(15) Uani 1 1 d . . .
H31F H -0.0058 0.8845 0.0694 0.052 Uiso 1 1 calc R . .
H32F H 0.0592 0.8476 0.0090 0.052 Uiso 1 1 calc R . .
H33F H 0.0999 0.9032 0.0486 0.052 Uiso 1 1 calc R . .
C3C C -0.3050(5) 0.7776(5) 0.4936(3) 0.0426(18) Uani 1 1 d . . .
H31C H -0.2539 0.7881 0.5153 0.064 Uiso 1 1 calc R . .
H32C H -0.3162 0.7258 0.5045 0.064 Uiso 1 1 calc R . .
H33C H -0.3648 0.8147 0.5053 0.064 Uiso 1 1 calc R . .
C3H C 1.2027(5) 0.0200(4) 0.2948(4) 0.0443(18) Uani 1 1 d . . .
H31H H 1.1673 -0.0085 0.3266 0.066 Uiso 1 1 calc R . .
H32H H 1.2495 0.0421 0.3128 0.066 Uiso 1 1 calc R . .
H33H H 1.2368 -0.0146 0.2623 0.066 Uiso 1 1 calc R . .
C3I C 1.5693(5) 0.3683(4) 0.3100(3) 0.0360(15) Uani 1 1 d . . .
H31I H 1.5014 0.3878 0.3262 0.054 Uiso 1 1 calc R . .
H32I H 1.6072 0.4082 0.3118 0.054 Uiso 1 1 calc R . .
H33I H 1.5946 0.3235 0.3347 0.054 Uiso 1 1 calc R . .
C5J C 1.6224(5) 0.0940(4) 0.1671(3) 0.0329(14) Uani 1 1 d . . .
H5J H 1.6709 0.0659 0.1383 0.039 Uiso 1 1 calc R . .
C1M C 1.2059(5) 0.1047(5) -0.0591(3) 0.0439(18) Uani 1 1 d . . .
H13M H 1.1898 0.0698 -0.0249 0.066 Uiso 1 1 calc R . .
H11M H 1.2334 0.0752 -0.0958 0.066 Uiso 1 1 calc R . .
H12M H 1.1472 0.1407 -0.0671 0.066 Uiso 1 1 calc R . .
C3L C 1.0440(5) 0.2046(5) 0.4155(3) 0.0437(18) Uani 1 1 d . . .
H31L H 1.0929 0.1610 0.4262 0.066 Uiso 1 1 calc R . .
H32L H 0.9922 0.1860 0.3998 0.066 Uiso 1 1 calc R . .
H33L H 1.0169 0.2346 0.4520 0.066 Uiso 1 1 calc R . .
C4 C 0.4720(5) 0.9444(4) 0.2007(4) 0.0434(18) Uani 1 1 d . . .
C4D C -0.2088(4) 0.5793(4) 0.3544(3) 0.0295(13) Uani 1 1 d . . .
H4D H -0.2668 0.5595 0.3609 0.035 Uiso 1 1 calc R . .
C4E C 0.1652(4) 0.6222(4) 0.4964(3) 0.0275(13) Uani 1 1 d . . .
C4F C 0.0419(4) 0.7714(4) 0.1383(3) 0.0266(13) Uani 1 1 d . . .
C4C C -0.1841(4) 0.8027(4) 0.4049(3) 0.0263(12) Uani 1 1 d . . .
C4H C 1.1715(5) 0.1294(4) 0.2214(3) 0.0292(13) Uani 1 1 d . . .
C4I C 1.4936(4) 0.3578(4) 0.2173(3) 0.0289(13) Uani 1 1 d . . .
C4J C 1.6397(5) 0.1016(4) 0.2270(3) 0.0377(16) Uani 1 1 d . . .
H4J H 1.7009 0.0803 0.2391 0.045 Uiso 1 1 calc R . .
C6M C 1.3158(4) 0.1319(4) 0.0108(3) 0.0276(13) Uani 1 1 d . . .
C4L C 1.1883(5) 0.2271(4) 0.3477(3) 0.0363(16) Uani 1 1 d . . .
C5D C -0.1707(4) 0.5997(4) 0.2958(3) 0.0288(13) Uani 1 1 d . . .
H5D H -0.2015 0.5933 0.2616 0.035 Uiso 1 1 calc R . .
C5E C 0.1078(4) 0.6837(4) 0.4672(3) 0.0265(13) Uani 1 1 d . . .
C5F C 0.0875(4) 0.7075(4) 0.1707(2) 0.0246(12) Uani 1 1 d . . .
C5C C -0.1618(4) 0.8110(3) 0.3412(3) 0.0250(12) Uani 1 1 d . . .
C5H C 1.1051(4) 0.1900(3) 0.1997(3) 0.0263(12) Uani 1 1 d . . .
C5I C 1.5039(4) 0.3346(4) 0.1558(3) 0.0260(12) Uani 1 1 d . . .
C3J C 1.5665(5) 0.1404(4) 0.2681(3) 0.0373(16) Uani 1 1 d . . .
H3J H 1.5759 0.1448 0.3094 0.045 Uiso 1 1 calc R . .
C5M C 1.3911(4) 0.1649(3) 0.0205(3) 0.0249(12) Uani 1 1 d . . .
C5L C 1.2302(4) 0.2750(4) 0.3008(3) 0.0305(14) Uani 1 1 d . . .
C6D C -0.0862(4) 0.6297(3) 0.2877(3) 0.0256(12) Uani 1 1 d . . .
C6E C 0.1258(4) 0.7574(3) 0.4665(3) 0.0257(12) Uani 1 1 d . . .
C6F C 0.1847(4) 0.6762(4) 0.1567(3) 0.0271(13) Uani 1 1 d . . .
C6C C -0.2266(4) 0.7986(3) 0.3029(3) 0.0251(12) Uani 1 1 d . . .
C6H C 1.0110(4) 0.2078(4) 0.2285(3) 0.0279(13) Uani 1 1 d . . .
C6I C 1.5941(4) 0.3035(4) 0.1271(3) 0.0273(13) Uani 1 1 d . . .
C2J C 1.4785(4) 0.1732(4) 0.2484(3) 0.0280(13) Uani 1 1 d . . .
C4M C 1.4256(5) 0.2198(4) -0.0217(3) 0.0327(14) Uani 1 1 d . . .
C6L C 1.1748(4) 0.3407(4) 0.2793(3) 0.0313(14) Uani 1 1 d . . .
C21D C -0.0238(4) 0.6338(3) 0.4425(3) 0.0254(12) Uani 1 1 d . . .
C61J C 1.5074(4) 0.1263(4) 0.0871(3) 0.0281(13) Uani 1 1 d . . .
C22D C -0.0574(5) 0.6078(4) 0.5071(3) 0.0315(14) Uani 1 1 d . . .
H22D H -0.0163 0.6212 0.5351 0.047 Uiso 1 1 calc R . .
H21D H -0.0531 0.5522 0.5086 0.047 Uiso 1 1 calc R . .
H23D H -0.1246 0.6331 0.5196 0.047 Uiso 1 1 calc R . .
C62J C 1.5842(5) 0.0896(4) 0.0379(3) 0.0352(15) Uani 1 1 d . . .
H61J H 1.5576 0.0923 -0.0008 0.053 Uiso 1 1 calc R . .
H63J H 1.6066 0.0359 0.0496 0.053 Uiso 1 1 calc R . .
H62J H 1.6387 0.1165 0.0328 0.053 Uiso 1 1 calc R . .
C61D C -0.0388(4) 0.6535(3) 0.2262(3) 0.0249(12) Uani 1 1 d . . .
C21G C 1.1179(4) 0.2633(4) 0.1051(3) 0.0290(13) Uani 1 1 d . . .
C21J C 1.3945(5) 0.2161(4) 0.2899(3) 0.0296(13) Uani 1 1 d . . .
C62D C -0.0813(5) 0.6415(4) 0.1705(3) 0.0289(13) Uani 1 1 d . . .
H61D H -0.0462 0.6634 0.1344 0.043 Uiso 1 1 calc R . .
H63D H -0.1496 0.6667 0.1753 0.043 Uiso 1 1 calc R . .
H62D H -0.0762 0.5866 0.1654 0.043 Uiso 1 1 calc R . .
C22G C 1.0307(5) 0.2462(4) 0.0824(3) 0.0338(14) Uani 1 1 d . . .
H21G H 0.9986 0.2141 0.1130 0.051 Uiso 1 1 calc R . .
H23G H 1.0506 0.2192 0.0438 0.051 Uiso 1 1 calc R . .
H22G H 0.9859 0.2942 0.0756 0.051 Uiso 1 1 calc R . .
C22J C 1.4069(5) 0.2229(5) 0.3557(3) 0.0404(17) Uani 1 1 d . . .
H21J H 1.3484 0.2543 0.3772 0.061 Uiso 1 1 calc R . .
H23J H 1.4625 0.2470 0.3575 0.061 Uiso 1 1 calc R . .
H22J H 1.4178 0.1719 0.3755 0.061 Uiso 1 1 calc R . .
N1 N 0.1148(5) 0.4901(4) 0.1391(4) 0.061(2) Uani 1 1 d . . .
N1D N -0.0432(3) 0.6400(3) 0.3360(2) 0.0235(10) Uani 1 1 d . . .
N1E N 0.1967(4) 0.7728(3) 0.4972(2) 0.0301(12) Uani 1 1 d . . .
N1F N 0.2371(4) 0.7051(3) 0.1056(2) 0.0283(11) Uani 1 1 d . . .
N1C N -0.3135(4) 0.7804(3) 0.3278(2) 0.0288(11) Uani 1 1 d . . .
N1H N 0.9780(4) 0.1571(3) 0.2732(2) 0.0306(12) Uani 1 1 d . . .
N1I N 1.6744(4) 0.2990(3) 0.1565(2) 0.0332(12) Uani 1 1 d . . .
N1J N 1.4631(4) 0.1663(3) 0.1910(2) 0.0249(10) Uani 1 1 d . . .
N3M N 1.3786(4) 0.2359(3) -0.0742(2) 0.0318(12) Uani 1 1 d . . .
N1L N 1.0797(4) 0.3639(3) 0.3058(2) 0.0316(12) Uani 1 1 d . . .
N2 N 0.0836(4) 0.0532(4) 0.0749(3) 0.0427(14) Uani 1 1 d . . .
N3 N 0.7492(7) 0.5011(5) 0.1740(4) 0.073(2) Uani 1 1 d . . .
N3E N 0.2388(4) 0.6415(3) 0.5247(2) 0.0281(11) Uani 1 1 d . . .
N3F N 0.1016(4) 0.7978(3) 0.0875(2) 0.0281(11) Uani 1 1 d . . .
N3C N -0.2752(4) 0.7842(3) 0.4273(2) 0.0293(11) Uani 1 1 d . . .
N3H N 1.1341(4) 0.0817(3) 0.2686(3) 0.0328(12) Uani 1 1 d . . .
N3I N 1.5761(4) 0.3466(3) 0.2459(2) 0.0285(11) Uani 1 1 d . . .
N1M N 1.2773(4) 0.1476(3) -0.0432(2) 0.0315(12) Uani 1 1 d . . .
N3L N 1.0889(4) 0.2530(3) 0.3681(2) 0.0348(13) Uani 1 1 d . . .
N4 N 0.4734(6) 0.9497(5) 0.2547(3) 0.0599(19) Uani 1 1 d . . .
N5E N 0.0444(4) 0.6715(3) 0.4265(2) 0.0267(11) Uani 1 1 d . . .
N5F N 0.0390(4) 0.6796(3) 0.2264(2) 0.0266(11) Uani 1 1 d . . .
N5H N 1.1501(4) 0.2375(3) 0.1556(2) 0.0271(11) Uani 1 1 d . . .
N5I N 1.4183(4) 0.3336(3) 0.1303(2) 0.0264(11) Uani 1 1 d . . .
N5M N 1.4206(3) 0.1577(3) 0.0797(2) 0.0246(10) Uani 1 1 d . . .
N5L N 1.3190(3) 0.2453(3) 0.2655(2) 0.0270(11) Uani 1 1 d . . .
N6E N 0.0737(4) 0.8163(3) 0.4380(2) 0.0261(11) Uani 1 1 d . . .
H62E H 0.0855 0.8627 0.4395 0.031 Uiso 1 1 calc R . .
H61E H 0.0278 0.8086 0.4179 0.031 Uiso 1 1 calc R . .
N6F N 0.2284(4) 0.6198(3) 0.1903(2) 0.0300(12) Uani 1 1 d . . .
H61F H 0.1955 0.6011 0.2226 0.036 Uiso 1 1 calc R . .
H62F H 0.2904 0.6010 0.1803 0.036 Uiso 1 1 calc R . .
N6C N -0.2064(4) 0.8031(3) 0.2413(2) 0.0281(11) Uani 1 1 d . . .
H61C H -0.2486 0.7945 0.2184 0.034 Uiso 1 1 calc R . .
H62C H -0.1511 0.8146 0.2239 0.034 Uiso 1 1 calc R . .
N6H N 0.9493(4) 0.2726(3) 0.2187(2) 0.0314(12) Uani 1 1 d . . .
H62H H 0.9678 0.3075 0.1922 0.038 Uiso 1 1 calc R . .
H61H H 0.8901 0.2804 0.2387 0.038 Uiso 1 1 calc R . .
N6I N 1.6081(4) 0.2749(3) 0.0711(2) 0.0328(12) Uani 1 1 d . . .
H62I H 1.5585 0.2758 0.0515 0.039 Uiso 1 1 calc R . .
H61I H 1.6670 0.2553 0.0539 0.039 Uiso 1 1 calc R . .
O4M O 1.4886(3) 0.2556(3) -0.01487(19) 0.0353(10) Uani 1 1 d . . .
N6L N 1.2120(4) 0.3857(3) 0.2343(2) 0.0333(12) Uani 1 1 d . . .
H61L H 1.2730 0.3733 0.2178 0.040 Uiso 1 1 calc R . .
H62L H 1.1751 0.4274 0.2213 0.040 Uiso 1 1 calc R . .
O1W O 0.4176(4) 0.5368(3) 0.1933(3) 0.0522(14) Uani 1 1 d . . .
O2E O 0.3211(4) 0.7284(3) 0.5530(2) 0.0407(11) Uani 1 1 d . . .
O2F O 0.2402(3) 0.7843(3) 0.02145(19) 0.0363(11) Uani 1 1 d . . .
O2C O -0.4174(3) 0.7549(3) 0.4126(2) 0.0371(11) Uani 1 1 d . . .
O2H O 1.0082(4) 0.0497(3) 0.3338(2) 0.0412(12) Uani 1 1 d . . .
O2I O 1.7380(3) 0.3118(3) 0.2438(2) 0.0356(11) Uani 1 1 d . . .
O2M O 1.2742(4) 0.2126(3) -0.1355(2) 0.0424(12) Uani 1 1 d . . .
O2L O 0.9481(3) 0.3380(3) 0.3691(2) 0.0428(12) Uani 1 1 d . . .
O2W O 0.5933(4) 0.9463(3) 0.3529(3) 0.0581(15) Uani 1 1 d . . .
O3W O 0.4298(4) 0.8462(3) 0.5545(3) 0.0612(16) Uani 1 1 d . . .
O4E O 0.1570(3) 0.5550(2) 0.4967(2) 0.0324(10) Uani 1 1 d . . .
O4F O -0.0422(3) 0.8059(3) 0.15151(19) 0.0306(10) Uani 1 1 d . . .
O4C O -0.1294(3) 0.8101(3) 0.44280(18) 0.0306(10) Uani 1 1 d . . .
O4H O 1.2587(3) 0.1147(3) 0.2014(2) 0.0376(11) Uani 1 1 d . . .
O4I O 1.4129(3) 0.3884(3) 0.24677(19) 0.0316(10) Uani 1 1 d . . .
N6M N 1.2787(4) 0.0838(3) 0.0527(3) 0.0356(13) Uani 1 1 d . . .
H6M1 H 1.3028 0.0729 0.0873 0.043 Uiso 1 1 calc R . .
H6M2 H 1.2304 0.0633 0.0454 0.043 Uiso 1 1 calc R . .
O4L O 1.2298(3) 0.1656(3) 0.3674(2) 0.0366(11) Uani 1 1 d . . .
O4W O 0.3504(4) 0.8796(3) 0.3486(2) 0.0492(13) Uani 1 1 d . . .
O5W O 0.9494(4) 0.4130(3) 0.1456(3) 0.0568(15) Uani 1 1 d . . .
O6W O 0.7067(4) 0.0491(4) 0.3769(2) 0.0594(16) Uani 1 1 d . . .
O7W O 0.8312(6) 0.9684(4) 0.4629(3) 0.077(2) Uani 1 1 d . . .
O8W O 0.0600(7) 0.9819(4) 0.4430(4) 0.088(3) Uani 1 1 d . . .
O10W O 0.4657(12) 0.9522(6) 0.4602(5) 0.192(8) Uani 1 1 d . . .
O11W O 0.7120(12) 0.9777(7) 0.5649(4) 0.161(6) Uani 1 1 d . . .
S1 S 0.11661(17) 0.59266(13) 0.02903(11) 0.0565(5) Uani 1 1 d . . .
S2 S -0.11066(14) 0.06794(14) 0.12572(10) 0.0577(6) Uani 1 1 d . . .
S3 S 0.59598(16) 0.56796(14) 0.25953(11) 0.0583(6) Uani 1 1 d . . .
S4 S 0.46779(16) 0.93701(13) 0.12972(9) 0.0525(5) Uani 1 1 d . . .
O9W O 1.3086(7) 0.5648(6) -0.0687(5) 0.046(2) Uani 0.50 1 d P . .
C1B C 0.5017(5) 0.5945(4) 0.4361(3) 0.0350(15) Uani 1 1 d . . .
H12B H 0.5242 0.5446 0.4555 0.052 Uiso 1 1 calc R . .
H11B H 0.4814 0.6332 0.4676 0.052 Uiso 1 1 calc R . .
H13B H 0.5543 0.6085 0.4065 0.052 Uiso 1 1 calc R . .
C2A C 0.2095(4) 0.8189(3) 0.2470(3) 0.0257(12) Uani 1 1 d . . .
C2B C 0.3891(5) 0.5199(4) 0.4054(3) 0.0300(13) Uani 1 1 d . . .
C6G C 1.3129(4) 0.3679(4) 0.0545(3) 0.0282(13) Uani 1 1 d . . .
C3A C 0.2374(5) 0.8689(4) 0.1998(3) 0.0302(14) Uani 1 1 d . . .
H3A H 0.3034 0.8646 0.1824 0.036 Uiso 1 1 calc R . .
C3B C 0.2733(5) 0.4480(4) 0.3809(3) 0.0324(14) Uani 1 1 d . . .
H33B H 0.2127 0.4565 0.3633 0.049 Uiso 1 1 calc R . .
H32B H 0.2615 0.4312 0.4240 0.049 Uiso 1 1 calc R . .
H31B H 0.3210 0.4085 0.3581 0.049 Uiso 1 1 calc R . .
C5G C 1.2878(5) 0.4077(4) 0.0016(3) 0.0332(14) Uani 1 1 d . . .
H5G H 1.3271 0.4406 -0.0199 0.040 Uiso 1 1 calc R . .
C4A C 0.1666(5) 0.9249(4) 0.1789(3) 0.0325(14) Uani 1 1 d . . .
H4A H 0.1832 0.9587 0.1459 0.039 Uiso 1 1 calc R . .
C4B C 0.2605(4) 0.5805(3) 0.3466(2) 0.0249(12) Uani 1 1 d . . .
C4G C 1.2038(5) 0.3983(4) -0.0191(3) 0.0380(16) Uani 1 1 d . . .
H4G H 1.1869 0.4230 -0.0564 0.046 Uiso 1 1 calc R . .
C5A C 0.0715(4) 0.9313(4) 0.2064(3) 0.0284(13) Uani 1 1 d . . .
H5A H 0.0225 0.9709 0.1938 0.034 Uiso 1 1 calc R . .
C5B C 0.2992(4) 0.6490(3) 0.3436(2) 0.0237(12) Uani 1 1 d . . .
C3G C 1.1447(5) 0.3535(4) 0.0139(3) 0.0346(15) Uani 1 1 d . . .
H3G H 1.0846 0.3497 0.0016 0.041 Uiso 1 1 calc R . .
C6A C 0.0493(4) 0.8787(4) 0.2528(3) 0.0258(12) Uani 1 1 d . . .
C6B C 0.3736(4) 0.6554(4) 0.3748(3) 0.0289(13) Uani 1 1 d . . .
C2G C 1.1757(4) 0.3136(4) 0.0659(3) 0.0266(12) Uani 1 1 d . . .
C21A C 0.2791(4) 0.7548(3) 0.2722(3) 0.0254(12) Uani 1 1 d . . .
C61G C 1.4014(4) 0.3745(4) 0.0816(3) 0.0280(13) Uani 1 1 d . . .
C22A C 0.3823(4) 0.7434(4) 0.2434(3) 0.0301(14) Uani 1 1 d . . .
H21A H 0.4220 0.7066 0.2684 0.045 Uiso 1 1 calc R . .
H22A H 0.4043 0.7924 0.2408 0.045 Uiso 1 1 calc R . .
H23A H 0.3884 0.7239 0.2021 0.045 Uiso 1 1 calc R . .
C62G C 1.4592(5) 0.4309(4) 0.0510(3) 0.0356(15) Uani 1 1 d . . .
H61G H 1.5189 0.4260 0.0692 0.053 Uiso 1 1 calc R . .
H63G H 1.4213 0.4828 0.0567 0.053 Uiso 1 1 calc R . .
H62G H 1.4753 0.4210 0.0071 0.053 Uiso 1 1 calc R . .
C61A C -0.0525(4) 0.8778(4) 0.2822(3) 0.0267(13) Uani 1 1 d . . .
C62A C -0.1291(4) 0.9447(4) 0.2678(3) 0.0335(14) Uani 1 1 d . . .
H61A H -0.1925 0.9362 0.2877 0.050 Uiso 1 1 calc R . .
H62A H -0.1290 0.9499 0.2233 0.050 Uiso 1 1 calc R . .
H63A H -0.1157 0.9915 0.2829 0.050 Uiso 1 1 calc R . .
Cd2 Cd 1.31879(3) 0.23173(3) 0.159867(18) 0.02474(13) Uani 1 1 d . . .
Cd1 Cd 0.07583(3) 0.71323(3) 0.323408(18) 0.02453(13) Uani 1 1 d . . .
N1A N 0.1164(3) 0.8233(3) 0.2719(2) 0.0229(10) Uani 1 1 d . . .
N1B N 0.4190(4) 0.5903(3) 0.4041(2) 0.0289(11) Uani 1 1 d . . .
N1G N 1.2595(4) 0.3203(3) 0.0846(2) 0.0252(10) Uani 1 1 d . . .
N3B N 0.3098(4) 0.5181(3) 0.3770(2) 0.0299(11) Uani 1 1 d . . .
N5B N 0.2431(3) 0.7124(3) 0.3151(2) 0.0240(10) Uani 1 1 d . . .
N5C N -0.0659(3) 0.8197(3) 0.3170(2) 0.0269(11) Uani 1 1 d . . .
N6B N 0.4031(4) 0.7200(3) 0.3816(2) 0.0319(12) Uani 1 1 d . . .
H62B H 0.3742 0.7632 0.3655 0.038 Uiso 1 1 calc R . .
H61B H 0.4514 0.7197 0.4023 0.038 Uiso 1 1 calc R . .
O2B O 0.4303(3) 0.4637(3) 0.4310(2) 0.0352(10) Uani 1 1 d . . .
O4B O 0.1866(3) 0.5768(3) 0.32430(19) 0.0306(10) Uani 1 1 d . . .

loop_
_atom_site_aniso_label
_atom_site_aniso_U_11
_atom_site_aniso_U_22
_atom_site_aniso_U_33
_atom_site_aniso_U_23
_atom_site_aniso_U_13
_atom_site_aniso_U_12
C1 0.056(5) 0.053(5) 0.060(5) -0.001(4) -0.006(4) -0.011(4)
C1E 0.043(4) 0.036(4) 0.064(5) 0.007(4) -0.017(4) -0.011(3)
C1F 0.024(3) 0.050(4) 0.034(3) 0.008(3) 0.011(3) -0.002(3)
C1C 0.029(3) 0.061(5) 0.031(3) 0.003(3) 0.005(3) -0.019(3)
C1H 0.020(3) 0.058(5) 0.044(4) 0.010(3) 0.010(3) -0.014(3)
C1I 0.019(3) 0.131(9) 0.035(4) -0.022(5) 0.002(3) 0.003(4)
C3M 0.040(4) 0.067(5) 0.027(3) 0.012(3) 0.001(3) -0.025(4)
C1L 0.029(4) 0.045(4) 0.044(4) -0.002(3) 0.003(3) 0.008(3)
C2 0.043(4) 0.035(4) 0.033(3) 0.010(3) -0.001(3) -0.013(3)
C2D 0.021(3) 0.027(3) 0.023(3) 0.006(2) 0.006(2) -0.009(2)
C2E 0.031(3) 0.034(3) 0.027(3) 0.005(3) 0.000(3) -0.012(3)
C2F 0.029(3) 0.035(4) 0.023(3) -0.002(3) 0.005(2) -0.004(3)
C2C 0.027(3) 0.038(4) 0.025(3) 0.008(3) 0.002(2) -0.013(3)
C2H 0.028(3) 0.034(4) 0.040(4) 0.007(3) -0.006(3) -0.017(3)
C2I 0.025(3) 0.033(3) 0.028(3) 0.000(3) 0.000(2) -0.004(3)
C6J 0.020(3) 0.035(3) 0.024(3) 0.005(2) 0.005(2) -0.006(2)
C2M 0.025(3) 0.045(4) 0.023(3) -0.002(3) 0.003(2) -0.007(3)
C2L 0.025(3) 0.058(5) 0.025(3) -0.012(3) 0.004(3) -0.011(3)
C3 0.047(5) 0.036(4) 0.093(7) 0.012(4) -0.001(5) -0.013(4)
C3D 0.033(3) 0.027(3) 0.031(3) 0.004(3) 0.003(3) -0.011(3)
C3E 0.036(4) 0.037(4) 0.035(4) 0.008(3) -0.007(3) -0.005(3)
C3F 0.034(4) 0.033(4) 0.031(3) 0.012(3) 0.007(3) -0.005(3)
C3C 0.041(4) 0.071(5) 0.018(3) 0.003(3) 0.007(3) -0.025(4)
C3H 0.043(4) 0.028(4) 0.064(5) 0.007(3) -0.017(4) -0.007(3)
C3I 0.028(3) 0.055(4) 0.023(3) -0.006(3) 0.002(3) -0.007(3)
C5J 0.029(3) 0.039(4) 0.029(3) 0.000(3) 0.000(3) -0.005(3)
C1M 0.038(4) 0.060(5) 0.040(4) -0.004(3) -0.010(3) -0.021(4)
C3L 0.035(4) 0.061(5) 0.032(4) 0.004(3) 0.012(3) -0.015(3)
C4 0.039(4) 0.025(4) 0.067(5) 0.010(3) -0.014(4) -0.007(3)
C4D 0.022(3) 0.035(4) 0.031(3) 0.001(3) 0.002(2) -0.012(3)
C4E 0.027(3) 0.031(3) 0.022(3) 0.002(2) 0.004(2) -0.007(3)
C4F 0.025(3) 0.037(3) 0.019(3) 0.002(2) 0.001(2) -0.012(3)
C4C 0.022(3) 0.033(3) 0.024(3) 0.002(2) 0.002(2) -0.008(2)
C4H 0.029(3) 0.030(3) 0.028(3) -0.002(2) 0.003(2) -0.009(3)
C4I 0.028(3) 0.028(3) 0.033(3) 0.014(3) -0.006(3) -0.011(3)
C4J 0.024(3) 0.051(4) 0.033(3) 0.001(3) -0.002(3) 0.002(3)
C6M 0.023(3) 0.032(3) 0.025(3) 0.000(2) 0.002(2) -0.001(2)
C4L 0.037(4) 0.049(4) 0.023(3) -0.007(3) 0.007(3) -0.015(3)
C5D 0.023(3) 0.037(4) 0.029(3) 0.003(3) -0.001(2) -0.016(3)
C5E 0.026(3) 0.032(3) 0.022(3) 0.003(2) 0.003(2) -0.011(3)
C5F 0.020(3) 0.035(3) 0.018(3) 0.004(2) 0.005(2) -0.010(2)
C5C 0.023(3) 0.024(3) 0.023(3) 0.000(2) 0.006(2) -0.002(2)
C5H 0.024(3) 0.026(3) 0.028(3) 0.004(2) 0.003(2) -0.011(2)
C5I 0.020(3) 0.034(3) 0.023(3) 0.005(2) 0.003(2) -0.007(2)
C3J 0.028(3) 0.056(5) 0.026(3) 0.002(3) -0.004(3) -0.002(3)
C5M 0.023(3) 0.029(3) 0.022(3) 0.004(2) 0.000(2) -0.006(2)
C5L 0.020(3) 0.045(4) 0.024(3) -0.002(3) 0.006(2) -0.008(3)
C6D 0.022(3) 0.026(3) 0.027(3) 0.004(2) 0.004(2) -0.007(2)
C6E 0.024(3) 0.029(3) 0.020(3) 0.002(2) 0.011(2) -0.005(2)
C6F 0.022(3) 0.037(3) 0.021(3) -0.002(2) 0.003(2) -0.009(3)
C6C 0.025(3) 0.024(3) 0.023(3) 0.003(2) 0.006(2) -0.005(2)
C6H 0.029(3) 0.035(3) 0.021(3) 0.005(2) 0.003(2) -0.013(3)
C6I 0.026(3) 0.035(3) 0.020(3) 0.004(2) 0.004(2) -0.011(3)
C2J 0.027(3) 0.028(3) 0.025(3) 0.003(2) 0.005(2) -0.004(2)
C4M 0.028(3) 0.048(4) 0.020(3) -0.002(3) 0.005(2) -0.009(3)
C6L 0.024(3) 0.041(4) 0.029(3) -0.009(3) 0.002(2) -0.008(3)
C21D 0.025(3) 0.029(3) 0.020(3) 0.006(2) 0.005(2) -0.008(2)
C61J 0.028(3) 0.039(4) 0.016(3) -0.004(2) 0.006(2) -0.009(3)
C22D 0.030(3) 0.037(4) 0.026(3) 0.005(3) 0.007(2) -0.013(3)
C62J 0.024(3) 0.051(4) 0.026(3) -0.010(3) 0.005(2) 0.000(3)
C61D 0.022(3) 0.023(3) 0.028(3) 0.005(2) 0.004(2) -0.006(2)
C21G 0.024(3) 0.034(3) 0.029(3) -0.002(3) 0.006(2) -0.012(3)
C21J 0.027(3) 0.040(4) 0.020(3) -0.001(3) 0.003(2) -0.006(3)
C62D 0.030(3) 0.031(3) 0.025(3) 0.002(2) -0.001(2) -0.010(3)
C22G 0.030(3) 0.043(4) 0.030(3) -0.001(3) -0.001(3) -0.013(3)
C22J 0.027(3) 0.066(5) 0.023(3) -0.002(3) 0.002(3) 0.000(3)
N1 0.053(4) 0.040(4) 0.091(6) -0.008(4) -0.020(4) -0.001(3)
N1D 0.019(2) 0.029(3) 0.023(2) 0.001(2) 0.0035(19) -0.012(2)
N1E 0.025(3) 0.039(3) 0.030(3) 0.009(2) -0.006(2) -0.018(2)
N1F 0.022(3) 0.037(3) 0.023(2) 0.004(2) 0.006(2) -0.008(2)
N1C 0.025(3) 0.039(3) 0.023(2) 0.005(2) 0.003(2) -0.015(2)
N1H 0.019(2) 0.039(3) 0.033(3) 0.009(2) 0.003(2) -0.011(2)
N1I 0.018(2) 0.053(4) 0.027(3) -0.002(2) 0.004(2) -0.008(2)
N1J 0.025(3) 0.032(3) 0.016(2) 0.0022(19) 0.0053(19) -0.008(2)
N3M 0.031(3) 0.047(3) 0.018(2) 0.005(2) 0.000(2) -0.014(2)
N1L 0.019(2) 0.045(3) 0.028(3) -0.004(2) 0.007(2) -0.005(2)
N2 0.038(3) 0.043(4) 0.047(4) 0.014(3) -0.004(3) -0.013(3)
N3 0.070(6) 0.079(6) 0.070(5) -0.009(5) 0.000(5) -0.023(5)
N3E 0.026(3) 0.030(3) 0.027(3) 0.003(2) 0.000(2) -0.005(2)
N3F 0.032(3) 0.033(3) 0.018(2) 0.009(2) 0.004(2) -0.011(2)
N3C 0.025(3) 0.044(3) 0.019(2) 0.004(2) 0.004(2) -0.013(2)
N3H 0.026(3) 0.032(3) 0.040(3) 0.007(2) 0.001(2) -0.009(2)
N3I 0.026(3) 0.036(3) 0.023(2) -0.002(2) 0.003(2) -0.008(2)
N1M 0.025(3) 0.045(3) 0.025(3) 0.003(2) 0.001(2) -0.012(2)
N3L 0.027(3) 0.052(4) 0.024(3) -0.005(2) 0.009(2) -0.014(3)
N4 0.059(5) 0.072(5) 0.048(4) 0.001(4) -0.002(3) -0.016(4)
N5E 0.025(3) 0.029(3) 0.025(2) 0.006(2) 0.004(2) -0.009(2)
N5F 0.025(3) 0.030(3) 0.023(2) 0.005(2) 0.003(2) -0.007(2)
N5H 0.024(3) 0.030(3) 0.026(3) 0.004(2) 0.002(2) -0.009(2)
N5I 0.021(2) 0.034(3) 0.023(2) 0.001(2) 0.0040(19) -0.008(2)
N5M 0.018(2) 0.035(3) 0.019(2) 0.001(2) 0.0050(18) -0.008(2)
N5L 0.020(2) 0.033(3) 0.024(2) 0.001(2) 0.0097(19) -0.006(2)
N6E 0.028(3) 0.026(3) 0.025(2) 0.007(2) 0.001(2) -0.011(2)
N6F 0.016(2) 0.039(3) 0.030(3) 0.007(2) 0.005(2) -0.001(2)
N6C 0.024(3) 0.040(3) 0.021(2) 0.005(2) 0.0021(19) -0.014(2)
N6H 0.026(3) 0.034(3) 0.031(3) 0.002(2) 0.008(2) -0.008(2)
N6I 0.025(3) 0.050(4) 0.021(2) -0.009(2) 0.006(2) -0.007(2)
O4M 0.035(3) 0.049(3) 0.025(2) 0.002(2) 0.0004(19) -0.020(2)
N6L 0.028(3) 0.036(3) 0.032(3) 0.003(2) 0.005(2) -0.006(2)
O1W 0.034(3) 0.052(3) 0.066(4) 0.015(3) -0.004(3) -0.005(2)
O2E 0.039(3) 0.045(3) 0.043(3) 0.004(2) -0.014(2) -0.015(2)
O2F 0.032(2) 0.044(3) 0.026(2) 0.0108(19) 0.0141(18) -0.008(2)
O2C 0.024(2) 0.057(3) 0.031(2) 0.003(2) 0.0084(18) -0.020(2)
O2H 0.040(3) 0.041(3) 0.044(3) 0.020(2) -0.005(2) -0.017(2)
O2I 0.024(2) 0.052(3) 0.029(2) 0.000(2) -0.0009(18) -0.005(2)
O2M 0.040(3) 0.066(3) 0.022(2) 0.006(2) -0.002(2) -0.017(2)
O2L 0.022(2) 0.064(3) 0.040(3) -0.007(2) 0.009(2) -0.010(2)
O2W 0.060(4) 0.051(3) 0.063(4) -0.005(3) -0.010(3) -0.007(3)
O3W 0.043(3) 0.055(4) 0.091(5) -0.004(3) -0.024(3) -0.011(3)
O4E 0.037(3) 0.028(2) 0.031(2) 0.0040(18) 0.0010(19) -0.0085(19)
O4F 0.020(2) 0.041(3) 0.026(2) 0.0087(18) 0.0039(17) -0.0023(18)
O4C 0.025(2) 0.044(3) 0.022(2) -0.0020(18) -0.0005(17) -0.0083(19)
O4H 0.025(2) 0.035(3) 0.047(3) 0.000(2) 0.005(2) -0.0017(19)
O4I 0.021(2) 0.043(3) 0.028(2) -0.0049(19) 0.0062(17) -0.0077(19)
N6M 0.034(3) 0.042(3) 0.035(3) 0.007(2) -0.004(2) -0.019(3)
O4L 0.040(3) 0.038(3) 0.027(2) 0.003(2) 0.0075(19) -0.006(2)
O4W 0.049(3) 0.046(3) 0.050(3) 0.009(2) -0.002(2) -0.009(2)
O5W 0.058(4) 0.043(3) 0.067(4) 0.000(3) 0.003(3) -0.015(3)
O6W 0.061(4) 0.083(4) 0.040(3) -0.008(3) 0.004(3) -0.034(3)
O7W 0.096(5) 0.081(5) 0.050 -0.012(3) -0.006(3) -0.012(4)
O8W 0.148(7) 0.036(3) 0.091(5) 0.016(3) -0.059(5) -0.017(4)
O10W 0.37(2) 0.080(6) 0.103(7) -0.017(5) 0.123(10) -0.089(9)
O11W 0.308(17) 0.152(10) 0.072(6) 0.029(6) -0.058(8) -0.148(11)
S1 0.0611(14) 0.0454(12) 0.0629(13) 0.0092(10) -0.0146(11) -0.0085(10)
S2 0.0334(10) 0.0717(15) 0.0594(13) 0.0325(11) 0.0049(9) -0.0081(9)
S3 0.0471(12) 0.0633(14) 0.0667(14) 0.0041(11) -0.0102(10) -0.0163(10)
S4 0.0600(13) 0.0580(13) 0.0403(10) -0.0044(9) 0.0081(9) -0.0236(10)
O9W 0.043(6) 0.037(6) 0.059(7) 0.007(5) -0.004(5) -0.017(5)
C1B 0.027(3) 0.041(4) 0.037(4) 0.011(3) -0.007(3) -0.007(3)
C2A 0.020(3) 0.028(3) 0.028(3) 0.003(2) 0.002(2) -0.006(2)
C2B 0.027(3) 0.038(4) 0.023(3) 0.001(3) 0.004(2) -0.004(3)
C6G 0.027(3) 0.029(3) 0.027(3) 0.002(2) 0.004(2) -0.007(3)
C3A 0.025(3) 0.033(3) 0.030(3) 0.006(3) 0.007(2) -0.009(3)
C3B 0.039(4) 0.026(3) 0.032(3) 0.007(3) 0.001(3) -0.012(3)
C5G 0.028(3) 0.043(4) 0.026(3) 0.009(3) 0.004(2) -0.010(3)
C4A 0.031(3) 0.039(4) 0.026(3) 0.014(3) 0.003(3) -0.011(3)
C4B 0.026(3) 0.027(3) 0.018(3) 0.004(2) 0.004(2) -0.003(2)
C4G 0.033(4) 0.056(5) 0.023(3) 0.009(3) 0.002(3) -0.009(3)
C5A 0.021(3) 0.033(3) 0.031(3) 0.006(3) -0.002(2) -0.008(2)
C5B 0.022(3) 0.029(3) 0.019(3) 0.004(2) 0.002(2) -0.005(2)
C3G 0.022(3) 0.054(4) 0.029(3) -0.001(3) -0.001(2) -0.012(3)
C6A 0.021(3) 0.034(3) 0.022(3) 0.000(2) 0.003(2) -0.011(2)
C6B 0.022(3) 0.039(4) 0.023(3) 0.006(3) 0.007(2) -0.008(3)
C2G 0.024(3) 0.032(3) 0.023(3) -0.001(2) 0.002(2) -0.007(2)
C21A 0.019(3) 0.030(3) 0.026(3) 0.008(2) 0.001(2) -0.009(2)
C61G 0.025(3) 0.033(3) 0.025(3) 0.000(2) 0.005(2) -0.008(3)
C22A 0.025(3) 0.034(3) 0.027(3) 0.007(3) 0.007(2) -0.007(3)
C62G 0.031(3) 0.042(4) 0.035(3) 0.012(3) -0.003(3) -0.016(3)
C61A 0.024(3) 0.034(3) 0.020(3) 0.002(2) 0.001(2) -0.005(2)
C62A 0.021(3) 0.039(4) 0.038(4) 0.009(3) 0.002(3) -0.007(3)
Cd2 0.0195(2) 0.0325(3) 0.0202(2) 0.00288(17) 0.00360(16) -0.00607(17)
Cd1 0.0208(2) 0.0308(3) 0.0212(2) 0.00606(17) 0.00267(16) -0.00917(17)
N1A 0.016(2) 0.027(3) 0.022(2) 0.0034(19) 0.0066(18) -0.0051(19)
N1B 0.025(3) 0.035(3) 0.024(2) 0.008(2) 0.002(2) -0.007(2)
N1G 0.024(3) 0.026(3) 0.025(2) 0.003(2) 0.002(2) -0.008(2)
N3B 0.025(3) 0.033(3) 0.030(3) 0.009(2) 0.002(2) -0.007(2)
N5B 0.020(2) 0.027(3) 0.023(2) 0.004(2) 0.0037(19) -0.008(2)
N5C 0.018(2) 0.037(3) 0.025(2) 0.003(2) 0.0038(19) -0.010(2)
N6B 0.026(3) 0.035(3) 0.036(3) 0.007(2) -0.005(2) -0.010(2)
O2B 0.038(3) 0.033(3) 0.030(2) 0.0041(19) -0.0046(19) 0.001(2)
O4B 0.031(2) 0.035(2) 0.026(2) 0.0052(18) 0.0027(18) -0.0140(19)

loop_
_atom_type_symbol
_atom_type_description
_atom_type_scat_dispersion_real
_atom_type_scat_dispersion_imag
_atom_type_scat_source
C C 0.0030 0.0020 'International Tables Vol C Tables 4.2.6.8 and 6.1.1.4'
H H 0.0000 0.0000 'International Tables Vol C Tables 4.2.6.8 and 6.1.1.4'
Cd Cd -0.8080 1.2020 'International Tables Vol C Tables 4.2.6.8 and 6.1.1.4'
Cl Cl 0.1480 0.1590 'International Tables Vol C Tables 4.2.6.8 and 6.1.1.4'
N N 0.0060 0.0030 'International Tables Vol C Tables 4.2.6.8 and 6.1.1.4'
O O 0.0110 0.0060 'International Tables Vol C Tables 4.2.6.8 and 6.1.1.4'
S S 0.1250 0.1230 'International Tables Vol C Tables 4.2.6.8 and 6.1.1.4'

loop_
_geom_angle_atom_site_label_1
_geom_angle_atom_site_label_2
_geom_angle_atom_site_label_3
_geom_angle
_geom_angle_site_symmetry_1
_geom_angle_site_symmetry_3
N1 C1 S1 178.0(8) . .
N1E C1E H12E 109.5 . .
N1E C1E H11E 109.5 . .
H12E C1E H11E 109.5 . .
N1E C1E H13E 109.5 . .
H12E C1E H13E 109.5 . .
H11E C1E H13E 109.5 . .
N1F C1F H12F 109.5 . .
N1F C1F H13F 109.5 . .
H12F C1F H13F 109.5 . .
N1F C1F H11F 109.5 . .
H12F C1F H11F 109.5 . .
H13F C1F H11F 109.5 . .
N1C C1C H13C 109.5 . .
N1C C1C H12C 109.5 . .
H13C C1C H12C 109.5 . .
N1C C1C H11C 109.5 . .
H13C C1C H11C 109.5 . .
H12C C1C H11C 109.5 . .
N1H C1H H12H 109.5 . .
N1H C1H H11H 109.5 . .
H12H C1H H11H 109.5 . .
N1H C1H H13H 109.5 . .
H12H C1H H13H 109.5 . .
H11H C1H H13H 109.5 . .
N1I C1I H13I 109.5 . .
N1I C1I H12I 109.5 . .
H13I C1I H12I 109.5 . .
N1I C1I H11I 109.5 . .
H13I C1I H11I 109.5 . .
H12I C1I H11I 109.5 . .
N3M C3M H31M 109.5 . .
N3M C3M H33M 109.5 . .
H31M C3M H33M 109.5 . .
N3M C3M H32M 109.5 . .
H31M C3M H32M 109.5 . .
H33M C3M H32M 109.5 . .
N1L C1L H11L 109.5 . .
N1L C1L H13L 109.5 . .
H11L C1L H13L 109.5 . .
N1L C1L H12L 109.5 . .
H11L C1L H12L 109.5 . .
H13L C1L H12L 109.5 . .
N2 C2 S2 178.9(8) . .
N1D C2D C3D 120.6(5) . .
N1D C2D C21D 115.9(5) . .
C3D C2D C21D 123.5(5) . .
O2E C2E N3E 121.9(6) . .
O2E C2E N1E 121.5(6) . .
N3E C2E N1E 116.6(5) . .
O2F C2F N3F 121.3(6) . .
O2F C2F N1F 120.1(6) . .
N3F C2F N1F 118.6(5) . .
O2C C2C N3C 120.4(5) . .
O2C C2C N1C 122.1(6) . .
N3C C2C N1C 117.4(5) . .
O2H C2H N3H 120.7(6) . .
O2H C2H N1H 121.4(6) . .
N3H C2H N1H 117.9(5) . .
O2I C2I N1I 123.2(6) . .
O2I C2I N3I 120.3(6) . .
N1I C2I N3I 116.5(5) . .
N1J C6J C5J 121.4(6) . .
N1J C6J C61J 114.8(5) . .
C5J C6J C61J 123.8(5) . .
O2M C2M N3M 121.0(6) . .
O2M C2M N1M 121.8(6) . .
N3M C2M N1M 117.2(5) . .
O2L C2L N3L 121.7(7) . .
O2L C2L N1L 122.4(7) . .
N3L C2L N1L 115.9(5) . .
N3 C3 S3 173.3(10) . .
C4D C3D C2D 118.7(6) . .
C4D C3D H3D 120.6 . .
C2D C3D H3D 120.6 . .
N3E C3E H31E 109.5 . .
N3E C3E H33E 109.5 . .
H31E C3E H33E 109.5 . .
N3E C3E H32E 109.5 . .
H31E C3E H32E 109.5 . .
H33E C3E H32E 109.5 . .
N3F C3F H31F 109.5 . .
N3F C3F H32F 109.5 . .
H31F C3F H32F 109.5 . .
N3F C3F H33F 109.5 . .
H31F C3F H33F 109.5 . .
H32F C3F H33F 109.5 . .
N3C C3C H31C 109.5 . .
N3C C3C H32C 109.5 . .
H31C C3C H32C 109.5 . .
N3C C3C H33C 109.5 . .
H31C C3C H33C 109.5 . .
H32C C3C H33C 109.5 . .
N3H C3H H31H 109.5 . .
N3H C3H H32H 109.5 . .
H31H C3H H32H 109.5 . .
N3H C3H H33H 109.5 . .
H31H C3H H33H 109.5 . .
H32H C3H H33H 109.5 . .
N3I C3I H31I 109.5 . .
N3I C3I H32I 109.5 . .
H31I C3I H32I 109.5 . .
N3I C3I H33I 109.5 . .
H31I C3I H33I 109.5 . .
H32I C3I H33I 109.5 . .
C6J C5J C4J 118.8(6) . .
C6J C5J H5J 120.6 . .
C4J C5J H5J 120.6 . .
N1M C1M H13M 109.5 . .
N1M C1M H11M 109.5 . .
H13M C1M H11M 109.5 . .
N1M C1M H12M 109.5 . .
H13M C1M H12M 109.5 . .
H11M C1M H12M 109.5 . .
N3L C3L H31L 109.5 . .
N3L C3L H32L 109.5 . .
H31L C3L H32L 109.5 . .
N3L C3L H33L 109.5 . .
H31L C3L H33L 109.5 . .
H32L C3L H33L 109.5 . .
N4 C4 S4 178.7(8) . .
C5D C4D C3D 119.7(6) . .
C5D C4D H4D 120.1 . .
C3D C4D H4D 120.1 . .
O4E C4E N3E 119.2(6) . .
O4E C4E C5E 125.1(6) . .
N3E C4E C5E 115.6(6) . .
O4F C4F C5F 125.8(5) . .
O4F C4F N3F 119.4(5) . .
C5F C4F N3F 114.8(5) . .
O4C C4C C5C 124.9(5) . .
O4C C4C N3C 118.5(5) . .
C5C C4C N3C 116.6(5) . .
O4H C4H C5H 124.4(6) . .
O4H C4H N3H 118.9(6) . .
C5H C4H N3H 116.6(5) . .
O4I C4I N3I 119.1(6) . .
O4I C4I C5I 122.9(5) . .
N3I C4I C5I 118.0(6) . .
C3J C4J C5J 118.9(6) . .
C3J C4J H4J 120.5 . .
C5J C4J H4J 120.5 . .
N6M C6M C5M 121.7(6) . .
N6M C6M N1M 118.9(6) . .
C5M C6M N1M 119.4(5) . .
O4L C4L N3L 119.6(6) . .
O4L C4L C5L 125.6(6) . .
N3L C4L C5L 114.7(6) . .
C4D C5D C6D 118.9(6) . .
C4D C5D H5D 120.6 . .
C6D C5D H5D 120.6 . .
C6E C5E C4E 121.1(6) . .
C6E C5E N5E 115.5(5) . .
C4E C5E N5E 122.0(6) . .
C6F C5F C4F 122.5(5) . .
C6F C5F N5F 115.9(5) . .
C4F C5F N5F 120.8(5) . .
C6C C5C C4C 120.3(5) . .
C6C C5C N5C 121.2(5) . .
C4C C5C N5C 117.7(5) . .
C6H C5H C4H 121.1(5) . .
C6H C5H N5H 125.1(6) . .
C4H C5H N5H 112.6(5) . .
C6I C5I C4I 119.0(6) . .
C6I C5I N5I 122.4(5) . .
C4I C5I N5I 117.8(5) . .
C4J C3J C2J 119.2(6) . .
C4J C3J H3J 120.4 . .
C2J C3J H3J 120.4 . .
C6M C5M C4M 121.6(5) . .
C6M C5M N5M 118.9(5) . .
C4M C5M N5M 118.0(5) . .
C6L C5L N5L 118.0(5) . .
C6L C5L C4L 120.6(6) . .
N5L C5L C4L 119.3(6) . .
N1D C6D C5D 120.8(5) . .
N1D C6D C61D 116.0(5) . .
C5D C6D C61D 123.2(6) . .
N6E C6E N1E 117.6(6) . .
N6E C6E C5E 122.2(6) . .
N1E C6E C5E 120.2(5) . .
N6F C6F C5F 122.0(5) . .
N6F C6F N1F 119.6(5) . .
C5F C6F N1F 118.4(5) . .
N6C C6C N1C 117.9(5) . .
N6C C6C C5C 122.2(5) . .
N1C C6C C5C 119.9(5) . .
N6H C6H C5H 124.6(5) . .
N6H C6H N1H 116.5(5) . .
C5H C6H N1H 118.8(6) . .
N6I C6I C5I 122.2(6) . .
N6I C6I N1I 117.6(5) . .
C5I C6I N1I 120.1(5) . .
N1J C2J C3J 121.4(6) . .
N1J C2J C21J 115.6(5) . .
C3J C2J C21J 123.0(6) . .
O4M C4M N3M 118.8(6) . .
O4M C4M C5M 125.8(6) . .
N3M C4M C5M 115.3(6) . .
N6L C6L C5L 121.7(6) . .
N6L C6L N1L 118.3(6) . .
C5L C6L N1L 120.0(6) . .
N5E C21D C2D 116.2(5) . .
N5E C21D C22D 125.9(6) . .
C2D C21D C22D 117.7(5) . .
N5M C61J C6J 116.3(5) . .
N5M C61J C62J 125.5(5) . .
C6J C61J C62J 118.1(5) . .
C21D C22D H22D 109.5 . .
C21D C22D H21D 109.5 . .
H22D C22D H21D 109.5 . .
C21D C22D H23D 109.5 . .
H22D C22D H23D 109.5 . .
H21D C22D H23D 109.5 . .
C61J C62J H61J 109.5 . .
C61J C62J H63J 109.5 . .
H61J C62J H63J 109.5 . .
C61J C62J H62J 109.5 . .
H61J C62J H62J 109.5 . .
H63J C62J H62J 109.5 . .
N5F C61D C62D 125.7(5) . .
N5F C61D C6D 115.6(5) . .
C62D C61D C6D 118.6(5) . .
N5H C21G C2G 115.6(5) . .
N5H C21G C22G 126.5(6) . .
C2G C21G C22G 117.9(5) . .
N5L C21J C2J 116.6(5) . .
N5L C21J C22J 125.7(6) . .
C2J C21J C22J 117.7(5) . .
C61D C62D H61D 109.5 . .
C61D C62D H63D 109.5 . .
H61D C62D H63D 109.5 . .
C61D C62D H62D 109.5 . .
H61D C62D H62D 109.5 . .
H63D C62D H62D 109.5 . .
C21G C22G H21G 109.5 . .
C21G C22G H23G 109.5 . .
H21G C22G H23G 109.5 . .
C21G C22G H22G 109.5 . .
H21G C22G H22G 109.5 . .
H23G C22G H22G 109.5 . .
C21J C22J H21J 109.5 . .
C21J C22J H23J 109.5 . .
H21J C22J H23J 109.5 . .
C21J C22J H22J 109.5 . .
H21J C22J H22J 109.5 . .
H23J C22J H22J 109.5 . .
C2D N1D C6D 121.2(5) . .
C2D N1D Cd1 118.6(4) . .
C6D N1D Cd1 119.3(4) . .
C6E N1E C2E 121.6(5) . .
C6E N1E C1E 121.3(5) . .
C2E N1E C1E 117.0(5) . .
C2F N1F C6F 121.3(5) . .
C2F N1F C1F 117.5(5) . .
C6F N1F C1F 120.4(5) . .
C6C N1C C2C 122.2(5) . .
C6C N1C C1C 119.7(5) . .
C2C N1C C1C 118.0(5) . .
C2H N1H C6H 122.1(5) . .
C2H N1H C1H 117.4(5) . .
C6H N1H C1H 120.6(5) . .
C2I N1I C6I 122.7(5) . .
C2I N1I C1I 117.7(5) . .
C6I N1I C1I 119.5(5) . .
C2J N1J C6J 120.2(5) . .
C2J N1J Cd2 119.0(4) . .
C6J N1J Cd2 120.5(4) . .
C2M N3M C4M 124.0(5) . .
C2M N3M C3M 116.2(5) . .
C4M N3M C3M 119.6(5) . .
C2L N1L C6L 122.7(6) . .
C2L N1L C1L 117.8(5) . .
C6L N1L C1L 119.4(6) . .
C2E N3E C4E 124.7(5) . .
C2E N3E C3E 116.7(5) . .
C4E N3E C3E 118.4(5) . .
C2F N3F C4F 123.7(5) . .
C2F N3F C3F 117.4(5) . .
C4F N3F C3F 118.8(5) . .
C2C N3C C4C 123.5(5) . .
C2C N3C C3C 116.8(5) . .
C4C N3C C3C 119.6(5) . .
C2H N3H C4H 122.8(5) . .
C2H N3H C3H 119.0(6) . .
C4H N3H C3H 118.0(5) . .
C2I N3I C4I 123.3(5) . .
C2I N3I C3I 116.3(5) . .
C4I N3I C3I 120.2(5) . .
C6M N1M C2M 122.1(5) . .
C6M N1M C1M 120.8(6) . .
C2M N1M C1M 116.9(5) . .
C2L N3L C4L 125.8(6) . .
C2L N3L C3L 118.4(5) . .
C4L N3L C3L 115.8(6) . .
C21D N5E C5E 122.5(5) . .
C21D N5E Cd1 119.4(4) . .
C5E N5E Cd1 117.8(4) . .
C61D N5F C5F 120.3(5) . .
C61D N5F Cd1 118.2(4) . .
C5F N5F Cd1 119.3(4) . .
C21G N5H C5H 124.5(5) . .
C21G N5H Cd2 117.3(4) . .
C5H N5H Cd2 114.7(4) . .
C61G N5I C5I 119.4(5) . .
C61G N5I Cd2 116.7(4) . .
C5I N5I Cd2 122.1(4) . .
C61J N5M C5M 120.8(5) . .
C61J N5M Cd2 119.6(4) . .
C5M N5M Cd2 117.9(4) . .
C21J N5L C5L 122.2(5) . .
C21J N5L Cd2 119.7(4) . .
C5L N5L Cd2 117.4(4) . .
C6E N6E H62E 120.0 . .
C6E N6E H61E 120.0 . .
H62E N6E H61E 120.0 . .
C6F N6F H61F 120.0 . .
C6F N6F H62F 120.0 . .
H61F N6F H62F 120.0 . .
C6C N6C H61C 120.0 . .
C6C N6C H62C 120.0 . .
H61C N6C H62C 120.0 . .
C6H N6H H62H 120.0 . .
C6H N6H H61H 120.0 . .
H62H N6H H61H 120.0 . .
C6I N6I H62I 120.0 . .
C6I N6I H61I 120.0 . .
H62I N6I H61I 120.0 . .
C6L N6L H61L 120.0 . .
C6L N6L H62L 120.0 . .
H61L N6L H62L 120.0 . .
C4H O4H Cd2 111.4(4) . .
C6M N6M H6M1 120.0 . .
C6M N6M H6M2 120.0 . .
H6M1 N6M H6M2 120.0 . .
N1B C1B H12B 109.5 . .
N1B C1B H11B 109.5 . .
H12B C1B H11B 109.5 . .
N1B C1B H13B 109.5 . .
H12B C1B H13B 109.5 . .
H11B C1B H13B 109.5 . .
N1A C2A C3A 122.0(5) . .
N1A C2A C21A 114.9(5) . .
C3A C2A C21A 123.1(5) . .
O2B C2B N3B 121.8(6) . .
O2B C2B N1B 121.5(6) . .
N3B C2B N1B 116.7(5) . .
N1G C6G C5G 121.6(6) . .
N1G C6G C61G 115.4(5) . .
C5G C6G C61G 123.0(6) . .
C4A C3A C2A 118.3(6) . .
C4A C3A H3A 120.8 . .
C2A C3A H3A 120.8 . .
N3B C3B H33B 109.5 . .
N3B C3B H32B 109.5 . .
H33B C3B H32B 109.5 . .
N3B C3B H31B 109.5 . .
H33B C3B H31B 109.5 . .
H32B C3B H31B 109.5 . .
C6G C5G C4G 118.4(6) . .
C6G C5G H5G 120.8 . .
C4G C5G H5G 120.8 . .
C3A C4A C5A 119.5(6) . .
C3A C4A H4A 120.2 . .
C5A C4A H4A 120.2 . .
O4B C4B N3B 121.5(6) . .
O4B C4B C5B 122.5(5) . .
N3B C4B C5B 116.0(5) . .
C3G C4G C5G 120.4(6) . .
C3G C4G H4G 119.8 . .
C5G C4G H4G 119.8 . .
C4A C5A C6A 118.7(6) . .
C4A C5A H5A 120.7 . .
C6A C5A H5A 120.7 . .
C6B C5B N5B 123.3(6) . .
C6B C5B C4B 122.0(5) . .
N5B C5B C4B 113.8(5) . .
C4G C3G C2G 117.9(6) . .
C4G C3G H3G 121.0 . .
C2G C3G H3G 121.0 . .
N1A C6A C5A 122.1(5) . .
N1A C6A C61A 115.3(5) . .
C5A C6A C61A 122.4(5) . .
N6B C6B C5B 125.0(6) . .
N6B C6B N1B 116.9(6) . .
C5B C6B N1B 118.0(6) . .
N1G C2G C3G 121.4(6) . .
N1G C2G C21G 115.9(5) . .
C3G C2G C21G 122.7(6) . .
N5B C21A C22A 126.0(5) . .
N5B C21A C2A 116.4(5) . .
C22A C21A C2A 117.5(5) . .
N5I C61G C62G 126.1(6) . .
N5I C61G C6G 117.3(5) . .
C62G C61G C6G 116.5(5) . .
C21A C22A H21A 109.5 . .
C21A C22A H22A 109.5 . .
H21A C22A H22A 109.5 . .
C21A C22A H23A 109.5 . .
H21A C22A H23A 109.5 . .
H22A C22A H23A 109.5 . .
C61G C62G H61G 109.5 . .
C61G C62G H63G 109.5 . .
H61G C62G H63G 109.5 . .
C61G C62G H62G 109.5 . .
H61G C62G H62G 109.5 . .
H63G C62G H62G 109.5 . .
N5C C61A C6A 116.7(5) . .
N5C C61A C62A 126.2(5) . .
C6A C61A C62A 117.1(5) . .
C61A C62A H61A 109.5 . .
C61A C62A H62A 109.5 . .
H61A C62A H62A 109.5 . .
C61A C62A H63A 109.5 . .
H61A C62A H63A 109.5 . .
H62A C62A H63A 109.5 . .
N1J Cd2 N1G 141.55(16) . .
N1J Cd2 N5L 68.82(16) . .
N1G Cd2 N5L 130.80(18) . .
N1J Cd2 N5M 67.75(16) . .
N1G Cd2 N5M 88.75(17) . .
N5L Cd2 N5M 136.16(17) . .
N1J Cd2 N5H 148.87(17) . .
N1G Cd2 N5H 67.46(17) . .
N5L Cd2 N5H 101.61(17) . .
N5M Cd2 N5H 112.40(17) . .
N1J Cd2 O4H 83.03(16) . .
N1G Cd2 O4H 128.32(17) . .
N5L Cd2 O4H 80.07(17) . .
N5M Cd2 O4H 89.08(16) . .
N5H Cd2 O4H 65.96(16) . .
N1J Cd2 N5I 82.00(17) . .
N1G Cd2 N5I 66.22(17) . .
N5L Cd2 N5I 92.64(17) . .
N5M Cd2 N5I 87.10(16) . .
N5H Cd2 N5I 128.85(17) . .
O4H Cd2 N5I 164.90(16) . .
N1D Cd1 N1A 141.55(17) . .
N1D Cd1 N5E 69.04(17) . .
N1A Cd1 N5E 136.22(18) . .
N1D Cd1 N5B 145.95(17) . .
N1A Cd1 N5B 68.33(16) . .
N5E Cd1 N5B 100.32(17) . .
N1D Cd1 N5F 68.02(17) . .
N1A Cd1 N5F 86.17(17) . .
N5E Cd1 N5F 135.75(17) . .
N5B Cd1 N5F 109.16(17) . .
N1D Cd1 N5C 82.25(17) . .
N1A Cd1 N5C 66.35(16) . .
N5E Cd1 N5C 100.92(17) . .
N5B Cd1 N5C 131.78(17) . .
N5F Cd1 N5C 83.48(17) . .
N1D Cd1 O4B 81.12(16) . .
N1A Cd1 O4B 126.52(14) . .
N5E Cd1 O4B 77.51(15) . .
N5B Cd1 O4B 64.88(15) . .
N5F Cd1 O4B 85.87(15) . .
N5C Cd1 O4B 162.69(15) . .
C6A N1A C2A 119.3(5) . .
C6A N1A Cd1 121.4(4) . .
C2A N1A Cd1 116.6(4) . .
C6B N1B C2B 122.7(5) . .
C6B N1B C1B 119.4(5) . .
C2B N1B C1B 117.9(5) . .
C6G N1G C2G 120.0(5) . .
C6G N1G Cd2 121.7(4) . .
C2G N1G Cd2 117.6(4) . .
C2B N3B C4B 124.1(6) . .
C2B N3B C3B 118.1(5) . .
C4B N3B C3B 117.8(5) . .
C21A N5B C5B 123.4(5) . .
C21A N5B Cd1 117.1(4) . .
C5B N5B Cd1 116.3(3) . .
C61A N5C C5C 119.7(5) . .
C61A N5C Cd1 117.6(4) . .
C5C N5C Cd1 121.6(4) . .
C6B N6B H62B 120.0 . .
C6B N6B H61B 120.0 . .
H62B N6B H61B 120.0 . .
C4B O4B Cd1 109.2(4) . .

loop_
_geom_bond_atom_site_label_1
_geom_bond_atom_site_label_2
_geom_bond_distance
_geom_bond_site_symmetry_2
C1 N1 1.262(12) .
C1 S1 1.691(10) .
C1E N1E 1.437(9) .
C1E H12E 0.9800 .
C1E H11E 0.9800 .
C1E H13E 0.9800 .
C1F N1F 1.480(8) .
C1F H12F 0.9800 .
C1F H13F 0.9800 .
C1F H11F 0.9800 .
C1C N1C 1.467(8) .
C1C H13C 0.9800 .
C1C H12C 0.9800 .
C1C H11C 0.9800 .
C1H N1H 1.475(8) .
C1H H12H 0.9800 .
C1H H11H 0.9800 .
C1H H13H 0.9800 .
C1I N1I 1.478(8) .
C1I H13I 0.9800 .
C1I H12I 0.9800 .
C1I H11I 0.9800 .
C3M N3M 1.464(8) .
C3M H31M 0.9800 .
C3M H33M 0.9800 .
C3M H32M 0.9800 .
C1L N1L 1.482(9) .
C1L H11L 0.9800 .
C1L H13L 0.9800 .
C1L H12L 0.9800 .
C2 N2 1.162(9) .
C2 S2 1.632(8) .
C2D N1D 1.339(7) .
C2D C3D 1.399(8) .
C2D C21D 1.492(8) .
C2E O2E 1.228(8) .
C2E N3E 1.383(8) .
C2E N1E 1.398(8) .
C2F O2F 1.233(7) .
C2F N3F 1.349(8) .
C2F N1F 1.381(8) .
C2C O2C 1.236(7) .
C2C N3C 1.369(8) .
C2C N1C 1.377(7) .
C2H O2H 1.238(8) .
C2H N3H 1.372(8) .
C2H N1H 1.373(8) .
C2I O2I 1.226(7) .
C2I N1I 1.372(8) .
C2I N3I 1.378(8) .
C6J N1J 1.340(7) .
C6J C5J 1.388(9) .
C6J C61J 1.501(8) .
C2M O2M 1.231(8) .
C2M N3M 1.368(8) .
C2M N1M 1.381(8) .
C2L O2L 1.212(8) .
C2L N3L 1.374(9) .
C2L N1L 1.380(9) .
C3 N3 1.139(12) .
C3 S3 1.650(11) .
C3D C4D 1.393(9) .
C3D H3D 0.9500 .
C3E N3E 1.468(8) .
C3E H31E 0.9800 .
C3E H33E 0.9800 .
C3E H32E 0.9800 .
C3F N3F 1.467(8) .
C3F H31F 0.9800 .
C3F H32F 0.9800 .
C3F H33F 0.9800 .
C3C N3C 1.464(7) .
C3C H31C 0.9800 .
C3C H32C 0.9800 .
C3C H33C 0.9800 .
C3H N3H 1.472(8) .
C3H H31H 0.9800 .
C3H H32H 0.9800 .
C3H H33H 0.9800 .
C3I N3I 1.472(8) .
C3I H31I 0.9800 .
C3I H32I 0.9800 .
C3I H33I 0.9800 .
C5J C4J 1.397(9) .
C5J H5J 0.9500 .
C1M N1M 1.479(9) .
C1M H13M 0.9800 .
C1M H11M 0.9800 .
C1M H12M 0.9800 .
C3L N3L 1.469(9) .
C3L H31L 0.9800 .
C3L H32L 0.9800 .
C3L H33L 0.9800 .
C4 N4 1.205(10) .
C4 S4 1.589(9) .
C4D C5D 1.382(8) .
C4D H4D 0.9500 .
C4E O4E 1.227(7) .
C4E N3E 1.405(8) .
C4E C5E 1.415(9) .
C4F O4F 1.234(7) .
C4F C5F 1.408(8) .
C4F N3F 1.420(7) .
C4C O4C 1.253(7) .
C4C C5C 1.401(8) .
C4C N3C 1.413(7) .
C4H O4H 1.237(7) .
C4H C5H 1.400(9) .
C4H N3H 1.414(8) .
C4I O4I 1.270(8) .
C4I N3I 1.390(8) .
C4I C5I 1.418(9) .
C4J C3J 1.376(9) .
C4J H4J 0.9500 .
C6M N6M 1.344(8) .
C6M C5M 1.370(9) .
C6M N1M 1.377(8) .
C4L O4L 1.228(8) .
C4L N3L 1.413(9) .
C4L C5L 1.438(9) .
C5D C6D 1.396(8) .
C5D H5D 0.9500 .
C5E C6E 1.388(9) .
C5E N5E 1.419(8) .
C5F C6F 1.383(8) .
C5F N5F 1.430(7) .
C5C C6C 1.397(9) .
C5C N5C 1.425(7) .
C5H C6H 1.379(8) .
C5H N5H 1.417(7) .
C5I C6I 1.370(8) .
C5I N5I 1.422(8) .
C3J C2J 1.395(9) .
C3J H3J 0.9500 .
C5M C4M 1.419(9) .
C5M N5M 1.423(7) .
C5L C6L 1.379(9) .
C5L N5L 1.406(7) .
C6D N1D 1.343(8) .
C6D C61D 1.500(8) .
C6E N6E 1.343(8) .
C6E N1E 1.375(8) .
C6F N6F 1.323(8) .
C6F N1F 1.389(7) .
C6C N6C 1.346(7) .
C6C N1C 1.370(7) .
C6H N6H 1.335(8) .
C6H N1H 1.391(7) .
C6I N6I 1.334(8) .
C6I N1I 1.384(8) .
C2J N1J 1.332(8) .
C2J C21J 1.499(8) .
C4M O4M 1.231(8) .
C4M N3M 1.409(8) .
C6L N6L 1.353(8) .
C6L N1L 1.385(8) .
C21D N5E 1.284(8) .
C21D C22D 1.510(8) .
C61J N5M 1.281(8) .
C61J C62J 1.501(8) .
C22D H22D 0.9800 .
C22D H21D 0.9800 .
C22D H23D 0.9800 .
C62J H61J 0.9800 .
C62J H63J 0.9800 .
C62J H62J 0.9800 .
C61D N5F 1.286(8) .
C61D C62D 1.490(8) .
C21G N5H 1.292(8) .
C21G C2G 1.491(8) .
C21G C22G 1.495(9) .
C21J N5L 1.280(8) .
C21J C22J 1.503(8) .
C62D H61D 0.9800 .
C62D H63D 0.9800 .
C62D H62D 0.9800 .
C22G H21G 0.9800 .
C22G H23G 0.9800 .
C22G H22G 0.9800 .
C22J H21J 0.9800 .
C22J H23J 0.9800 .
C22J H22J 0.9800 .
N1D Cd1 2.315(5) .
N1J Cd2 2.332(5) .
N5E Cd1 2.356(5) .
N5F Cd1 2.412(5) .
N5H Cd2 2.401(5) .
N5I C61G 1.289(8) .
N5I Cd2 2.518(5) .
N5M Cd2 2.393(5) .
N5L Cd2 2.356(5) .
N6E H62E 0.8800 .
N6E H61E 0.8800 .
N6F H61F 0.8800 .
N6F H62F 0.8800 .
N6C H61C 0.8800 .
N6C H62C 0.8800 .
N6H H62H 0.8800 .
N6H H61H 0.8800 .
N6I H62I 0.8800 .
N6I H61I 0.8800 .
N6L H61L 0.8800 .
N6L H62L 0.8800 .
O4H Cd2 2.486(5) .
N6M H6M1 0.8800 .
N6M H6M2 0.8800 .
C1B N1B 1.478(8) .
C1B H12B 0.9800 .
C1B H11B 0.9800 .
C1B H13B 0.9800 .
C2A N1A 1.346(7) .
C2A C3A 1.395(8) .
C2A C21A 1.497(8) .
C2B O2B 1.213(8) .
C2B N3B 1.377(8) .
C2B N1B 1.401(9) .
C6G N1G 1.334(8) .
C6G C5G 1.385(9) .
C6G C61G 1.501(9) .
C3A C4A 1.383(9) .
C3A H3A 0.9500 .
C3B N3B 1.440(8) .
C3B H33B 0.9800 .
C3B H32B 0.9800 .
C3B H31B 0.9800 .
C5G C4G 1.386(9) .
C5G H5G 0.9500 .
C4A C5A 1.385(8) .
C4A H4A 0.9500 .
C4B O4B 1.240(7) .
C4B N3B 1.387(8) .
C4B C5B 1.432(8) .
C4G C3G 1.377(9) .
C4G H4G 0.9500 .
C5A C6A 1.392(8) .
C5A H5A 0.9500 .
C5B C6B 1.373(9) .
C5B N5B 1.421(7) .
C3G C2G 1.395(9) .
C3G H3G 0.9500 .
C6A N1A 1.329(8) .
C6A C61A 1.500(8) .
C6B N6B 1.327(8) .
C6B N1B 1.387(8) .
C2G N1G 1.349(8) .
C21A N5B 1.288(7) .
C21A C22A 1.491(8) .
C61G C62G 1.493(9) .
C22A H21A 0.9800 .
C22A H22A 0.9800 .
C22A H23A 0.9800 .
C62G H61G 0.9800 .
C62G H63G 0.9800 .
C62G H62G 0.9800 .
C61A N5C 1.282(8) .
C61A C62A 1.503(9) .
C62A H61A 0.9800 .
C62A H62A 0.9800 .
C62A H63A 0.9800 .
Cd2 N1G 2.356(5) .
Cd1 N1A 2.339(5) .
Cd1 N5B 2.359(5) .
Cd1 N5C 2.498(5) .
Cd1 O4B 2.627(5) .
N6B H62B 0.8800 .
N6B H61B 0.8800 .
